data_7715001
loop_
_publ_author_name
'Li, Kai'
'Ying, Jun'
'Liu, Tao'
'Tian, Aixiang'
'Wang, Xiuli'

_publ_section_title
;
 A series of viologen complexes containing thiophene and Br<sup>-</sup>
 dual fluorescent chromophores for continuous visual sensing of pH and
 Hg<sup>2</sup>.
;
_journal_issue 6
_journal_name_full 'Dalton transactions (Cambridge, England : 2003)'
_journal_page_first 2741
_journal_page_last 2748
_journal_paper_doi 10.1039/d3dt03415a
_journal_volume 53
_journal_year 2024
_chemical_formula_moiety 'Br4 Zn, C20 H18 N2 S1.749, 0.251(S)'
_chemical_formula_sum 'C20 H18 Br4 N2 S2 Zn'
_chemical_formula_weight 735.49
_space_group_crystal_system orthorhombic
_space_group_IT_number 19
_space_group_name_Hall 'P 2ac 2ab'
_space_group_name_H-M_alt 'P 21 21 21'
_atom_sites_solution_hydrogens geom
_atom_sites_solution_primary dual
_audit_creation_date 2022-11-21
_audit_creation_method
;
Olex2 1.3
(compiled 2020.06.28 svn.raecde09e for OlexSys, GUI svn.r6132)
;
_audit_update_record
;
2022-12-23 deposited with the CCDC.	2024-01-02 downloaded from the CCDC.
;
_cell_angle_alpha 90
_cell_angle_beta 90
_cell_angle_gamma 90
_cell_formula_units_Z 4
_cell_length_a 8.6729(4)
_cell_length_b 16.0066(8)
_cell_length_c 17.1150(8)
_cell_measurement_reflns_used 5777
_cell_measurement_temperature 296.15
_cell_measurement_theta_max 23.26
_cell_measurement_theta_min 2.38
_cell_volume 2376.0(2)
_computing_cell_refinement 'SAINT V8.40B (?, 2016)'
_computing_data_reduction 'SAINT V8.40B (?, 2016)'
_computing_molecular_graphics 'Olex2 1.3 (Dolomanov et al., 2009)'
_computing_publication_material 'Olex2 1.3 (Dolomanov et al., 2009)'
_computing_structure_refinement 'SHELXL 2018/3 (Sheldrick, 2015)'
_computing_structure_solution 'SHELXT 2014/5 (Sheldrick, 2014)'
_diffrn_ambient_temperature 296.15
_diffrn_measured_fraction_theta_full 0.998
_diffrn_measured_fraction_theta_max 0.998
_diffrn_measurement_device_type 'Bruker APEX-II CCD'
_diffrn_measurement_method '\f and \w scans'
_diffrn_radiation_monochromator graphite
_diffrn_radiation_type MoK\a
_diffrn_radiation_wavelength 0.71073
_diffrn_reflns_av_R_equivalents 0.1427
_diffrn_reflns_av_unetI/netI 0.0501
_diffrn_reflns_Laue_measured_fraction_full 0.998
_diffrn_reflns_Laue_measured_fraction_max 0.998
_diffrn_reflns_limit_h_max 10
_diffrn_reflns_limit_h_min -10
_diffrn_reflns_limit_k_max 19
_diffrn_reflns_limit_k_min -19
_diffrn_reflns_limit_l_max 20
_diffrn_reflns_limit_l_min -20
_diffrn_reflns_number 46004
_diffrn_reflns_point_group_measured_fraction_full 0.999
_diffrn_reflns_point_group_measured_fraction_max 0.999
_diffrn_reflns_theta_full 25.025
_diffrn_reflns_theta_max 25.025
_diffrn_reflns_theta_min 1.742
_diffrn_source_current 1.4
_diffrn_source_power 0.07
_diffrn_source_voltage 50.0
_diffrn_standards_number 0
_exptl_absorpt_coefficient_mu 7.947
_exptl_absorpt_correction_T_max 0.304
_exptl_absorpt_correction_T_min 0.241
_exptl_absorpt_correction_type multi-scan
_exptl_crystal_colour 'light yellow'
_exptl_crystal_colour_modifier light
_exptl_crystal_colour_primary yellow
_exptl_crystal_density_diffrn 2.056
_exptl_crystal_description block
_exptl_crystal_F_000 1416
_exptl_crystal_size_max 0.19
_exptl_crystal_size_mid 0.17
_exptl_crystal_size_min 0.15
_refine_diff_density_max 0.635
_refine_diff_density_min -0.577
_refine_diff_density_rms 0.093
_refine_ls_abs_structure_details
;
 Refined as an inversion twin.
;
_refine_ls_abs_structure_Flack 0.00(2)
_refine_ls_extinction_method none
_refine_ls_goodness_of_fit_ref 1.025
_refine_ls_hydrogen_treatment constr
_refine_ls_matrix_type full
_refine_ls_number_parameters 282
_refine_ls_number_reflns 4194
_refine_ls_number_restraints 12
_refine_ls_restrained_S_all 1.026
_refine_ls_R_factor_all 0.0634
_refine_ls_R_factor_gt 0.0388
_refine_ls_shift/su_max 0.001
_refine_ls_shift/su_mean 0.000
_refine_ls_structure_factor_coef Fsqd
_refine_ls_weighting_details 'w=1/[\s^2^(Fo^2^)+(0.0151P)^2^+5.6468P] where P=(Fo^2^+2Fc^2^)/3'
_refine_ls_weighting_scheme calc
_refine_ls_wR_factor_gt 0.0723
_refine_ls_wR_factor_ref 0.0829
_reflns_Friedel_coverage 0.752
_reflns_Friedel_fraction_full 1.000
_reflns_Friedel_fraction_max 1.000
_reflns_number_gt 3213
_reflns_number_total 4196
_reflns_threshold_expression 'I > 2\s(I)'
_cod_data_source_file d3dt03415a2.cif
_cod_data_source_block 2
_cod_depositor_comments
;
The following automatic conversions were performed:

data item '_exptl_absorpt_correction_type' value 'Multi-scan' was
changed to 'multi-scan' in accordance with the
/home/data/users/saulius/crontab/automatic-downloads/rss-feeds/RSC/lib/dictionaries/cif_core.dic
dictionary named 'cif_core.dic' version 2.4.2 last updated on
2011-04-26.

Automatic conversion script
Id: cif_fix_values 8170 2020-07-09 18:12:32Z antanas 

 Adding full bibliography for 7715000--7715001.cif.
;
_cod_database_code 7715001
_shelx_shelxl_version_number 2018/3
_shelx_space_group_comment
;
The symmetry employed for this shelxl refinement is uniquely defined
by the following loop, which should always be used as a source of
symmetry information in preference to the above space-group names.
They are only intended as comments.
;
_shelx_estimated_absorpt_t_max 0.382
_shelx_estimated_absorpt_t_min 0.314
_olex2_refinement_description
;
1. Twinned data refinement
 Scales: 1.00(2)
 0.00(2)
2. Fixed Uiso
 At 1.2 times of:
  All C(H,H) groups, H8 of C8, H10 of C10, H12 of C12, H13 of C13, H14 of C14,
   H19 of C19, H15 of C15, H20 of C20, H4 of C4, H7 of C7, H6 of C6, H5 of C5
 At 1.5 times of:
  H17 of C17, H1 of C1
3. Uiso/Uaniso restraints and constraints
Uanis(C1) \\sim Ueq: with sigma of 0.001 and sigma for terminal atoms of 0.002
Uanis(S2) \\sim Ueq: with sigma of 0.01 and sigma for terminal atoms of 0.02
4. Others
 Sof(Br4A)=Sof(S2A)=1-FVAR(1)
 Sof(Br4)=Sof(S2)=FVAR(1)
5.a Secondary CH2 refined with riding coordinates:
 C16(H16A,H16B), C18(H18A,H18B)
5.b Aromatic/amide H refined with riding coordinates:
 C1(H1), C4(H4), C5(H5), C6(H6), C7(H7), C8(H8), C10(H10), C12(H12), C13(H13),
 C14(H14), C15(H15), C17(H17), C19(H19), C20(H20)
;
_olex2_submission_special_instructions 'No special instructions were received'

loop_
_space_group_symop_operation_xyz
'x, y, z'
'-x+1/2, -y, z+1/2'
'-x, y+1/2, -z+1/2'
'x+1/2, -y+1/2, -z'

loop_
_atom_site_label
_atom_site_type_symbol
_atom_site_fract_x
_atom_site_fract_y
_atom_site_fract_z
_atom_site_U_iso_or_equiv
_atom_site_adp_type
_atom_site_occupancy
_atom_site_site_symmetry_order
_atom_site_calc_flag
_atom_site_refinement_flags_posn
_atom_site_refinement_flags_adp
_atom_site_refinement_flags_occupancy
_atom_site_disorder_assembly
_atom_site_disorder_group
Br1 Br 1.31589(11) 0.32468(7) 0.78551(6) 0.0575(3) Uani 1 1 d . . . . .
Br2 Br 1.10351(15) 0.38265(8) 0.58995(6) 0.0641(3) Uani 1 1 d . . . . .
Zn1 Zn 1.06956(13) 0.35692(7) 0.72723(6) 0.0459(3) Uani 1 1 d . . . . .
Br3 Br 0.96086(14) 0.48215(9) 0.78154(7) 0.0786(4) Uani 1 1 d . . . . .
Br4 Br 0.9118(4) 0.2351(2) 0.7368(3) 0.0892(12) Uani 0.749(9) 1 d . . P A 1
S1 S 0.4647(4) 0.0450(2) 0.72766(18) 0.0727(9) Uani 1 1 d . . . . .
S2 S 0.8109(5) 0.9438(2) 0.4961(3) 0.0693(16) Uani 0.749(9) 1 d . U P A 1
C1 C 0.803(2) 0.9172(15) 0.3937(14) 0.041(5) Uani 1 1 d . U . . .
H1 H 0.757852 0.942994 0.350712 0.061 Uiso 1 1 calc R U . A 1
N1 N 0.5051(8) 0.2974(4) 0.5604(5) 0.0385(19) Uani 1 1 d . . . . .
N2 N 0.9480(8) 0.6582(5) 0.5093(4) 0.0418(18) Uani 1 1 d . . . . .
C2 C 0.9557(10) 0.8105(6) 0.4770(5) 0.040(2) Uani 1 1 d . . . . .
C3 C 0.7670(10) 0.5194(5) 0.5303(5) 0.035(2) Uani 1 1 d . . . . .
C4 C 0.5845(11) 0.3285(6) 0.6206(5) 0.046(2) Uani 1 1 d . . . . .
H4 H 0.581219 0.301294 0.668520 0.055 Uiso 1 1 calc R U . . .
C5 C 0.6714(11) 0.4004(6) 0.6131(5) 0.041(2) Uani 1 1 d . . . . .
H5 H 0.726700 0.420888 0.655482 0.049 Uiso 1 1 calc R U . . .
C6 C 0.8129(12) 0.5676(6) 0.5926(6) 0.047(2) Uani 1 1 d . . . . .
H6 H 0.784047 0.552904 0.643132 0.057 Uiso 1 1 calc R U . . .
C7 C 0.5088(10) 0.3359(6) 0.4908(6) 0.044(2) Uani 1 1 d . . . . .
H7 H 0.453735 0.313397 0.449157 0.053 Uiso 1 1 calc R U . . .
C8 C 0.9021(12) 0.6379(6) 0.5801(5) 0.050(3) Uani 1 1 d . . . . .
H8 H 0.930161 0.671253 0.622204 0.060 Uiso 1 1 calc R U . . .
C9 C 0.4620(10) 0.1578(5) 0.6243(5) 0.040(2) Uani 1 1 d . . . . .
C10 C 0.5914(11) 0.4073(6) 0.4798(5) 0.042(2) Uani 1 1 d . . . . .
H10 H 0.591504 0.432987 0.431106 0.051 Uiso 1 1 calc R U . . .
C11 C 0.6758(10) 0.4423(5) 0.5410(5) 0.0320(19) Uani 1 1 d . . . . .
C12 C 0.9042(12) 0.8316(7) 0.4035(6) 0.057(3) Uani 1 1 d . . . . .
H12 H 0.926241 0.798082 0.360581 0.068 Uiso 1 1 calc R U . . .
C13 C 0.9051(13) 0.6127(6) 0.4471(6) 0.055(3) Uani 1 1 d . . . . .
H13 H 0.935960 0.628376 0.397199 0.066 Uiso 1 1 calc R U . . .
C14 C 0.6068(11) 0.1175(6) 0.6174(6) 0.049(2) Uani 1 1 d . . . . .
H14 H 0.680916 0.131461 0.580377 0.058 Uiso 1 1 calc R U . . .
C15 C 0.3745(12) 0.1249(7) 0.6830(6) 0.058(3) Uani 1 1 d . . . . .
H15 H 0.277063 0.144244 0.696616 0.070 Uiso 1 1 calc R U . . .
C16 C 0.4030(10) 0.2232(5) 0.5703(6) 0.049(3) Uani 1 1 d . . . . .
H16A H 0.303604 0.242116 0.589327 0.059 Uiso 1 1 calc R U . . .
H16B H 0.386472 0.197958 0.519424 0.059 Uiso 1 1 calc R U . . .
C17 C 0.9126(13) 0.8686(7) 0.5314(6) 0.061(3) Uani 1 1 d . . . . .
H17 H 0.939626 0.865052 0.583929 0.092 Uiso 1 1 calc R U . A 1
C18 C 1.0485(11) 0.7344(6) 0.4959(6) 0.051(3) Uani 1 1 d . . . . .
H18A H 1.109383 0.744916 0.542367 0.061 Uiso 1 1 calc R U . . .
H18B H 1.119123 0.723112 0.453171 0.061 Uiso 1 1 calc R U . . .
C19 C 0.8155(13) 0.5430(6) 0.4577(6) 0.054(3) Uani 1 1 d . . . . .
H19 H 0.787243 0.511209 0.414527 0.065 Uiso 1 1 calc R U . . .
C20 C 0.6243(13) 0.0559(7) 0.6712(7) 0.060(3) Uani 1 1 d . . . . .
H20 H 0.712883 0.023590 0.676510 0.071 Uiso 1 1 calc R U . . .
Br4A Br 0.8644(10) 0.2659(7) 0.7727(6) 0.074(3) Uani 0.251(9) 1 d . . P A 2
S2A S 0.829(4) 0.912(2) 0.407(2) 0.095(11) Uani 0.251(9) 1 d . . P A 2

loop_
_atom_site_aniso_label
_atom_site_aniso_U_11
_atom_site_aniso_U_22
_atom_site_aniso_U_33
_atom_site_aniso_U_23
_atom_site_aniso_U_13
_atom_site_aniso_U_12
Br1 0.0510(6) 0.0684(7) 0.0530(6) -0.0147(6) -0.0121(5) 0.0157(5)
Br2 0.0801(8) 0.0717(8) 0.0405(6) 0.0011(5) 0.0020(6) 0.0228(6)
Zn1 0.0475(6) 0.0496(7) 0.0406(6) 0.0013(5) -0.0045(5) -0.0005(5)
Br3 0.0793(8) 0.1064(10) 0.0500(6) -0.0245(7) -0.0109(6) 0.0488(7)
Br4 0.0866(18) 0.0803(18) 0.101(2) 0.0402(17) -0.0277(18) -0.0383(14)
S1 0.094(2) 0.074(2) 0.0501(16) 0.0134(16) -0.0005(17) -0.0197(17)
S2 0.066(3) 0.047(2) 0.095(3) -0.009(2) 0.017(2) -0.004(2)
C1 0.041(5) 0.041(5) 0.040(5) 0.0000(14) 0.0000(14) 0.0007(14)
N1 0.026(4) 0.037(5) 0.052(5) 0.003(4) 0.007(3) 0.005(3)
N2 0.034(4) 0.048(5) 0.043(5) 0.015(4) 0.002(3) -0.005(4)
C2 0.036(5) 0.039(5) 0.046(5) 0.006(4) 0.009(4) -0.006(4)
C3 0.036(5) 0.033(5) 0.037(5) 0.000(4) -0.001(4) 0.008(4)
C4 0.052(6) 0.047(6) 0.038(5) 0.005(5) 0.004(5) 0.003(5)
C5 0.053(6) 0.034(5) 0.036(5) 0.005(4) -0.001(4) -0.006(5)
C6 0.064(6) 0.040(6) 0.037(5) 0.008(5) 0.004(5) -0.008(5)
C7 0.042(5) 0.040(6) 0.051(6) -0.001(5) -0.009(4) -0.003(5)
C8 0.063(6) 0.053(6) 0.036(5) 0.000(5) -0.010(5) -0.015(5)
C9 0.047(5) 0.028(5) 0.046(5) -0.002(4) 0.004(4) 0.001(4)
C10 0.043(5) 0.044(6) 0.039(5) 0.006(4) -0.009(5) 0.004(5)
C11 0.036(5) 0.028(5) 0.032(5) -0.002(4) 0.005(4) 0.004(4)
C12 0.076(7) 0.055(6) 0.039(6) 0.005(5) 0.015(6) 0.001(6)
C13 0.075(7) 0.052(6) 0.037(5) 0.002(5) 0.019(5) -0.011(6)
C14 0.037(5) 0.057(6) 0.051(6) 0.004(5) 0.006(5) 0.003(5)
C15 0.060(7) 0.053(7) 0.062(7) -0.006(5) 0.021(5) 0.000(5)
C16 0.030(5) 0.036(5) 0.082(7) 0.004(5) 0.003(5) -0.010(4)
C17 0.069(7) 0.057(7) 0.057(6) -0.016(5) 0.020(6) -0.039(6)
C18 0.033(5) 0.054(6) 0.066(7) 0.014(5) -0.002(5) -0.012(5)
C19 0.077(7) 0.048(6) 0.037(6) 0.001(5) 0.006(5) -0.015(6)
C20 0.061(7) 0.053(7) 0.065(7) 0.008(6) -0.007(6) -0.003(6)
Br4A 0.066(4) 0.087(6) 0.069(5) 0.030(4) -0.015(4) -0.030(3)
S2A 0.078(16) 0.099(16) 0.11(2) 0.008(13) -0.014(13) 0.030(11)

loop_
_atom_type_symbol
_atom_type_description
_atom_type_scat_dispersion_real
_atom_type_scat_dispersion_imag
_atom_type_scat_source
C C 0.0033 0.0016 'International Tables Vol C Tables 4.2.6.8 and 6.1.1.4'
H H 0.0000 0.0000 'International Tables Vol C Tables 4.2.6.8 and 6.1.1.4'
Br Br -0.2901 2.4595 'International Tables Vol C Tables 4.2.6.8 and 6.1.1.4'
N N 0.0061 0.0033 'International Tables Vol C Tables 4.2.6.8 and 6.1.1.4'
S S 0.1246 0.1234 'International Tables Vol C Tables 4.2.6.8 and 6.1.1.4'
Zn Zn 0.2839 1.4301 'International Tables Vol C Tables 4.2.6.8 and 6.1.1.4'

loop_
_geom_angle_atom_site_label_1
_geom_angle_atom_site_label_2
_geom_angle_atom_site_label_3
_geom_angle
_geom_angle_site_symmetry_1
_geom_angle_site_symmetry_3
_geom_angle_publ_flag
Br1 Zn1 Br4A 112.84(19) . . ?
Br2 Zn1 Br1 109.40(6) . . ?
Br2 Zn1 Br4A 120.4(2) . . ?
Br3 Zn1 Br1 111.46(6) . . ?
Br3 Zn1 Br2 106.46(6) . . ?
Br3 Zn1 Br4A 95.1(3) . . ?
Br4 Zn1 Br1 107.72(9) . . ?
Br4 Zn1 Br2 106.09(12) . . ?
Br4 Zn1 Br3 115.47(15) . . ?
C15 S1 C20 92.5(5) . . ?
C17 S2 C1 102.1(9) . . ?
S2 C1 H1 132.8 . . ?
C12 C1 S2 94.4(12) . . ?
C12 C1 H1 132.8 . . ?
C4 N1 C7 120.0(8) . . ?
C4 N1 C16 121.1(8) . . ?
C7 N1 C16 118.8(8) . . ?
C8 N2 C13 120.8(8) . . ?
C8 N2 C18 120.8(8) . . ?
C13 N2 C18 118.3(8) . . ?
C12 C2 C18 124.9(9) . . ?
C17 C2 C12 111.5(9) . . ?
C17 C2 C18 123.6(10) . . ?
C6 C3 C11 121.8(8) . . ?
C19 C3 C6 117.5(9) . . ?
C19 C3 C11 120.7(8) . . ?
N1 C4 H4 119.3 . . ?
N1 C4 C5 121.4(8) . . ?
C5 C4 H4 119.3 . . ?
C4 C5 H5 120.2 . . ?
C4 C5 C11 119.6(8) . . ?
C11 C5 H5 120.2 . . ?
C3 C6 H6 120.1 . . ?
C3 C6 C8 119.8(9) . . ?
C8 C6 H6 120.1 . . ?
N1 C7 H7 119.3 . . ?
N1 C7 C10 121.3(9) . . ?
C10 C7 H7 119.3 . . ?
N2 C8 C6 120.9(9) . . ?
N2 C8 H8 119.5 . . ?
C6 C8 H8 119.5 . . ?
C14 C9 C16 125.0(9) . . ?
C15 C9 C14 112.2(9) . . ?
C15 C9 C16 122.6(9) . . ?
C7 C10 H10 119.7 . . ?
C7 C10 C11 120.7(8) . . ?
C11 C10 H10 119.7 . . ?
C5 C11 C3 121.5(8) . . ?
C10 C11 C3 121.5(8) . . ?
C10 C11 C5 116.9(8) . . ?
C1 C12 H12 120.9 . . ?
C2 C12 C1 118.3(11) . . ?
C2 C12 H12 120.9 . . ?
N2 C13 H13 120.2 . . ?
N2 C13 C19 119.6(8) . . ?
C19 C13 H13 120.2 . . ?
C9 C14 H14 124.0 . . ?
C20 C14 C9 111.9(9) . . ?
C20 C14 H14 124.0 . . ?
S1 C15 H15 124.2 . . ?
C9 C15 S1 111.7(8) . . ?
C9 C15 H15 124.2 . . ?
N1 C16 H16A 108.5 . . ?
N1 C16 H16B 108.5 . . ?
C9 C16 N1 115.2(8) . . ?
C9 C16 H16A 108.5 . . ?
C9 C16 H16B 108.5 . . ?
H16A C16 H16B 107.5 . . ?
S2 C17 H17 123.2 . . ?
C2 C17 S2 113.7(9) . . ?
C2 C17 H17 123.2 . . ?
N2 C18 H18A 109.2 . . ?
N2 C18 H18B 109.2 . . ?
C2 C18 N2 112.2(7) . . ?
C2 C18 H18A 109.2 . . ?
C2 C18 H18B 109.2 . . ?
H18A C18 H18B 107.9 . . ?
C3 C19 C13 121.3(9) . . ?
C3 C19 H19 119.3 . . ?
C13 C19 H19 119.3 . . ?
S1 C20 H20 124.2 . . ?
C14 C20 S1 111.7(9) . . ?
C14 C20 H20 124.2 . . ?

loop_
_geom_bond_atom_site_label_1
_geom_bond_atom_site_label_2
_geom_bond_distance
_geom_bond_site_symmetry_2
_geom_bond_publ_flag
Br1 Zn1 2.4135(14) . ?
Br2 Zn1 2.4035(15) . ?
Zn1 Br3 2.4022(15) . ?
Zn1 Br4 2.388(3) . ?
Zn1 Br4A 2.428(7) . ?
S1 C15 1.683(11) . ?
S1 C20 1.697(12) . ?
S2 C1 1.81(2) . ?
S2 C17 1.610(13) . ?
C1 H1 0.9300 . ?
C1 C12 1.64(2) . ?
N1 C4 1.336(11) . ?
N1 C7 1.342(12) . ?
N1 C16 1.491(11) . ?
N2 C8 1.315(12) . ?
N2 C13 1.342(12) . ?
N2 C18 1.517(11) . ?
C2 C12 1.376(13) . ?
C2 C17 1.369(13) . ?
C2 C18 1.496(13) . ?
C3 C6 1.376(13) . ?
C3 C11 1.477(12) . ?
C3 C19 1.365(13) . ?
C4 H4 0.9300 . ?
C4 C5 1.381(13) . ?
C5 H5 0.9300 . ?
C5 C11 1.404(12) . ?
C6 H6 0.9300 . ?
C6 C8 1.382(13) . ?
C7 H7 0.9300 . ?
C7 C10 1.362(13) . ?
C8 H8 0.9300 . ?
C9 C14 1.417(13) . ?
C9 C15 1.364(13) . ?
C9 C16 1.487(13) . ?
C10 H10 0.9300 . ?
C10 C11 1.395(12) . ?
C12 H12 0.9300 . ?
C13 H13 0.9300 . ?
C13 C19 1.372(14) . ?
C14 H14 0.9300 . ?
C14 C20 1.358(14) . ?
C15 H15 0.9300 . ?
C16 H16A 0.9700 . ?
C16 H16B 0.9700 . ?
C17 H17 0.9300 . ?
C18 H18A 0.9700 . ?
C18 H18B 0.9700 . ?
C19 H19 0.9300 . ?
C20 H20 0.9300 . ?

loop_
_geom_torsion_atom_site_label_1
_geom_torsion_atom_site_label_2
_geom_torsion_atom_site_label_3
_geom_torsion_atom_site_label_4
_geom_torsion
_geom_torsion_site_symmetry_1
_geom_torsion_site_symmetry_2
_geom_torsion_site_symmetry_3
_geom_torsion_site_symmetry_4
_geom_torsion_publ_flag
S2 C1 C12 C2 -0.1(15) . . . . ?
C1 S2 C17 C2 -1.5(11) . . . . ?
N1 C4 C5 C11 0.6(14) . . . . ?
N1 C7 C10 C11 0.4(14) . . . . ?
N2 C13 C19 C3 0.9(17) . . . . ?
C3 C6 C8 N2 -2.1(15) . . . . ?
C4 N1 C7 C10 -0.5(13) . . . . ?
C4 N1 C16 C9 -37.5(12) . . . . ?
C4 C5 C11 C3 179.9(8) . . . . ?
C4 C5 C11 C10 -0.7(13) . . . . ?
C6 C3 C11 C5 -19.9(13) . . . . ?
C6 C3 C11 C10 160.7(9) . . . . ?
C6 C3 C19 C13 -0.8(16) . . . . ?
C7 N1 C4 C5 0.0(13) . . . . ?
C7 N1 C16 C9 146.6(9) . . . . ?
C7 C10 C11 C3 179.6(8) . . . . ?
C7 C10 C11 C5 0.2(13) . . . . ?
C8 N2 C13 C19 -1.6(16) . . . . ?
C8 N2 C18 C2 -93.2(11) . . . . ?
C9 C14 C20 S1 1.8(12) . . . . ?
C11 C3 C6 C8 178.0(8) . . . . ?
C11 C3 C19 C13 -177.5(9) . . . . ?
C12 C2 C17 S2 1.5(11) . . . . ?
C12 C2 C18 N2 -84.9(12) . . . . ?
C13 N2 C8 C6 2.2(15) . . . . ?
C13 N2 C18 C2 85.9(11) . . . . ?
C14 C9 C15 S1 -1.2(11) . . . . ?
C14 C9 C16 N1 -55.8(13) . . . . ?
C15 S1 C20 C14 -2.2(9) . . . . ?
C15 C9 C14 C20 -0.4(13) . . . . ?
C15 C9 C16 N1 130.2(10) . . . . ?
C16 N1 C4 C5 -175.7(8) . . . . ?
C16 N1 C7 C10 175.3(8) . . . . ?
C16 C9 C14 C20 -175.0(10) . . . . ?
C16 C9 C15 S1 173.5(8) . . . . ?
C17 S2 C1 C12 0.8(11) . . . . ?
C17 C2 C12 C1 -0.9(15) . . . . ?
C17 C2 C18 N2 95.7(11) . . . . ?
C18 N2 C8 C6 -178.7(9) . . . . ?
C18 N2 C13 C19 179.3(10) . . . . ?
C18 C2 C12 C1 179.7(11) . . . . ?
C18 C2 C17 S2 -179.0(7) . . . . ?
C19 C3 C6 C8 1.3(14) . . . . ?
C19 C3 C11 C5 156.6(10) . . . . ?
C19 C3 C11 C10 -22.7(13) . . . . ?
C20 S1 C15 C9 1.9(9) . . . . ?

loop_
_twin_individual_id
_twin_individual_mass_fraction_refined
1 1.00(2)
2 0.00(2)
